data_1520129
loop_
_publ_author_name
'Wu, Jianfeng'
'Zhao, Lang'
'Zhang, Peng'
'Zhang, Li'
'Guo, Mei'
'Tang, Jinkui'

_publ_section_title
;
 Linear 3d-4f compounds: synthesis, structure, and determination of the
 d-f magnetic interaction.
;
_journal_issue 26
_journal_name_full 'Dalton transactions (Cambridge, England : 2003)'
_journal_page_first 11935
_journal_page_last 11942
_journal_paper_doi 10.1039/c5dt01382h
_journal_volume 44
_journal_year 2015
_chemical_formula_moiety 'C78 H78 Gd2 N4 Ni2 O26'
_chemical_formula_sum 'C78 H78 Gd2 N4 Ni2 O26'
_chemical_formula_weight 1919.36
_space_group_crystal_system monoclinic
_space_group_IT_number 15
_space_group_name_Hall '-C 2yc'
_space_group_name_H-M_alt 'C 1 2/c 1'
_symmetry_space_group_name_Hall '-C 2yc'
_symmetry_space_group_name_H-M 'C 1 2/c 1'
_atom_sites_solution_hydrogens geom
_audit_creation_method SHELXL-2014/7
_audit_update_record
;
2015-05-06 deposited with the CCDC.
2015-05-29 downloaded from the CCDC.
;
_cell_angle_alpha 90
_cell_angle_beta 121.27(2)
_cell_angle_gamma 90
_cell_formula_units_Z 4
_cell_length_a 24.011(8)
_cell_length_b 16.677(6)
_cell_length_c 22.589(10)
_cell_measurement_reflns_used 3081
_cell_measurement_temperature 293(2)
_cell_measurement_theta_max 21.20
_cell_measurement_theta_min 2.44
_cell_volume 7731(5)
_computing_cell_refinement 'Bruker SMART'
_computing_data_collection 'Bruker SMART'
_computing_data_reduction 'Bruker SAINT'
_computing_molecular_graphics 'Bruker SAINT'
_computing_publication_material 'Bruker SAINT'
_computing_structure_refinement 'SHELXL-2014/7 (Sheldrick, 2014)'
_computing_structure_solution 'Bruker SAINT'
_diffrn_ambient_temperature 293(2)
_diffrn_measured_fraction_theta_full 1.000
_diffrn_measured_fraction_theta_max 0.993
_diffrn_measurement_device_type 'CCD area detector'
_diffrn_measurement_method 'phi and omega scans'
_diffrn_radiation_type MoK\a
_diffrn_radiation_wavelength 0.71073
_diffrn_reflns_av_R_equivalents 0.1594
_diffrn_reflns_av_unetI/netI 0.1852
_diffrn_reflns_laue_measured_fraction_full 1.000
_diffrn_reflns_laue_measured_fraction_max 0.993
_diffrn_reflns_limit_h_max 23
_diffrn_reflns_limit_h_min -28
_diffrn_reflns_limit_k_max 19
_diffrn_reflns_limit_k_min -20
_diffrn_reflns_limit_l_max 25
_diffrn_reflns_limit_l_min -27
_diffrn_reflns_number 22209
_diffrn_reflns_point_group_measured_fraction_full 1.000
_diffrn_reflns_point_group_measured_fraction_max 0.993
_diffrn_reflns_theta_full 25.242
_diffrn_reflns_theta_max 25.481
_diffrn_reflns_theta_min 1.573
_exptl_absorpt_coefficient_mu 2.256
_exptl_absorpt_correction_T_max 0.623
_exptl_absorpt_correction_T_min 0.601
_exptl_absorpt_correction_type multi-scan
_exptl_absorpt_process_details (sadabs;bruker,2000)
_exptl_crystal_colour green
_exptl_crystal_density_diffrn 1.649
_exptl_crystal_description block
_exptl_crystal_F_000 3864
_exptl_crystal_size_max 0.23
_exptl_crystal_size_mid 0.22
_exptl_crystal_size_min 0.21
_refine_diff_density_max 1.181
_refine_diff_density_min -1.256
_refine_diff_density_rms 0.148
_refine_ls_extinction_method none
_refine_ls_goodness_of_fit_ref 0.995
_refine_ls_hydrogen_treatment mixed
_refine_ls_matrix_type full
_refine_ls_number_parameters 451
_refine_ls_number_reflns 7141
_refine_ls_number_restraints 195
_refine_ls_restrained_S_all 1.022
_refine_ls_R_factor_all 0.2001
_refine_ls_R_factor_gt 0.0830
_refine_ls_shift/su_max 0.000
_refine_ls_shift/su_mean 0.000
_refine_ls_structure_factor_coef Fsqd
_refine_ls_weighting_details 'w=1/[\s^2^(Fo^2^)+(0.1041P)^2^] where P=(Fo^2^+2Fc^2^)/3'
_refine_ls_weighting_scheme calc
_refine_ls_wR_factor_gt 0.1943
_refine_ls_wR_factor_ref 0.2539
_reflns_Friedel_coverage 0.000
_reflns_number_gt 3013
_reflns_number_total 7141
_reflns_threshold_expression 'I > 2\s(I)'
_cod_data_source_file c5dt01382h2.cif
_cod_data_source_block Gd2Ni2
_cod_depositor_comments 'Adding full bibliography for 1520123--1520137.cif.'
_cod_database_code 1520129
_audit_block_doi 10.5517/cc14htct
_shelx_shelxl_version_number 2014/7
_shelx_space_group_comment
;
The symmetry employed for this shelxl refinement is uniquely defined
by the following loop, which should always be used as a source of
symmetry information in preference to the above space-group names.
They are only intended as comments.
;

loop_
_space_group_symop_operation_xyz
'x, y, z'
'-x, y, -z+1/2'
'x+1/2, y+1/2, z'
'-x+1/2, y+1/2, -z+1/2'
'-x, -y, -z'
'x, -y, z-1/2'
'-x+1/2, -y+1/2, -z'
'x+1/2, -y+1/2, z-1/2'

loop_
_atom_site_label
_atom_site_type_symbol
_atom_site_fract_x
_atom_site_fract_y
_atom_site_fract_z
_atom_site_U_iso_or_equiv
_atom_site_adp_type
_atom_site_occupancy
_atom_site_site_symmetry_order
_atom_site_calc_flag
_atom_site_refinement_flags_posn
_atom_site_refinement_flags_adp
_atom_site_disorder_assembly
_atom_site_disorder_group
C1 C 0.3504(8) 0.2265(11) 0.4496(10) 0.126(7) Uani 1 1 d . U A 1
H1A H 0.3589 0.2778 0.4367 0.190 Uiso 1 1 calc R U A 1
H1B H 0.3778 0.1867 0.4468 0.190 Uiso 1 1 calc R U A 1
H1C H 0.3592 0.2290 0.4961 0.190 Uiso 1 1 calc R U A 1
C2 C 0.2388(4) 0.2539(6) 0.4017(5) 0.076(4) Uani 1 1 d G U A 1
C3 C 0.2526(4) 0.3199(7) 0.4448(5) 0.086(5) Uani 1 1 d G U A 1
H3 H 0.2956 0.3349 0.4753 0.103 Uiso 1 1 calc R U A 1
C4 C 0.2021(6) 0.3634(6) 0.4424(5) 0.101(6) Uani 1 1 d G U A 1
H4 H 0.2113 0.4075 0.4713 0.122 Uiso 1 1 calc R U A 1
C5 C 0.1378(5) 0.3409(6) 0.3969(6) 0.100(6) Uani 1 1 d G U A 1
H5 H 0.1040 0.3701 0.3953 0.120 Uiso 1 1 calc R U A 1
C6 C 0.1240(4) 0.2750(6) 0.3539(5) 0.066(4) Uani 1 1 d G . A 1
C7 C 0.1745(5) 0.2315(5) 0.3563(4) 0.058(4) Uani 1 1 d G . A 1
C8 C 0.0578(7) 0.2574(9) 0.3096(7) 0.067(4) Uani 1 1 d . U A 1
H8 H 0.0280 0.2951 0.3068 0.080 Uiso 1 1 calc R U A 1
C9 C 0.2737(8) -0.0253(12) 0.2069(9) 0.105(6) Uani 1 1 d . U A 1
H9A H 0.2783 -0.0825 0.2106 0.157 Uiso 1 1 calc R U A 1
H9B H 0.3149 -0.0006 0.2383 0.157 Uiso 1 1 calc R U A 1
H9C H 0.2596 -0.0092 0.1603 0.157 Uiso 1 1 calc R U A 1
C10 C 0.1675(4) -0.0345(6) 0.1870(5) 0.071(4) Uani 1 1 d G U A 1
C11 C 0.1471(5) -0.0836(7) 0.1296(6) 0.111(6) Uani 1 1 d G U A 1
H11 H 0.1746 -0.0930 0.1128 0.133 Uiso 1 1 calc R U A 1
C12 C 0.0857(6) -0.1185(6) 0.0974(5) 0.134(7) Uani 1 1 d G U A 1
H12 H 0.0720 -0.1514 0.0590 0.161 Uiso 1 1 calc R U A 1
C13 C 0.0446(4) -0.1044(6) 0.1225(5) 0.094(5) Uani 1 1 d G U A 1
H13 H 0.0034 -0.1278 0.1009 0.112 Uiso 1 1 calc R U A 1
C14 C 0.0649(4) -0.0553(6) 0.1798(5) 0.070(4) Uani 1 1 d G . A 1
C15 C 0.1264(4) -0.0203(5) 0.2121(4) 0.058(4) Uani 1 1 d G . A 1
C16 C 0.0208(7) -0.0441(9) 0.2024(7) 0.066(4) Uani 1 1 d . . A 1
H16 H -0.0118 -0.0823 0.1891 0.079 Uiso 1 1 calc R U A 1
C17 C 0.3018(8) 0.1706(10) 0.2682(7) 0.073(4) Uani 1 1 d . . A 1
C18 C 0.3263(5) 0.2184(7) 0.2311(5) 0.073(4) Uani 1 1 d G . A 1
C19 C 0.3802(5) 0.1891(6) 0.2306(6) 0.101(6) Uani 1 1 d G U A 1
H19 H 0.4004 0.1422 0.2543 0.121 Uiso 1 1 calc R U A 1
C20 C 0.4040(5) 0.2299(8) 0.1946(6) 0.112(6) Uani 1 1 d G U A 1
H20 H 0.4401 0.2103 0.1943 0.134 Uiso 1 1 calc R U A 1
C21 C 0.3739(6) 0.3001(8) 0.1592(6) 0.110(6) Uani 1 1 d G . A 1
H21 H 0.3899 0.3274 0.1352 0.132 Uiso 1 1 calc R U A 1
C22 C 0.3200(6) 0.3294(6) 0.1597(6) 0.105(6) Uani 1 1 d G U A 1
H22 H 0.2998 0.3764 0.1360 0.126 Uiso 1 1 calc R U A 1
C23 C 0.2962(5) 0.2886(7) 0.1956(6) 0.080(5) Uani 1 1 d G U A 1
H23 H 0.2601 0.3082 0.1960 0.096 Uiso 1 1 calc R U A 1
C24 C 0.3487(8) -0.0153(13) 0.4275(9) 0.074(5) Uani 1 1 d . . A 1
C25 C 0.3963(5) -0.0700(8) 0.4808(6) 0.084(5) Uani 1 1 d G . A 1
C26 C 0.3850(5) -0.1521(8) 0.4771(6) 0.116(7) Uani 1 1 d G U A 1
H26 H 0.3455 -0.1729 0.4422 0.140 Uiso 1 1 calc R U A 1
C27 C 0.4328(7) -0.2031(6) 0.5255(8) 0.135(8) Uani 1 1 d G U A 1
H27 H 0.4252 -0.2580 0.5231 0.162 Uiso 1 1 calc R U A 1
C28 C 0.4918(6) -0.1719(8) 0.5776(7) 0.149(9) Uani 1 1 d G U A 1
H28 H 0.5238 -0.2060 0.6100 0.179 Uiso 1 1 calc R U A 1
C29 C 0.5031(5) -0.0898(9) 0.5813(6) 0.123(7) Uani 1 1 d G U A 1
H29 H 0.5425 -0.0689 0.6162 0.148 Uiso 1 1 calc R U A 1
C30 C 0.4553(6) -0.0388(6) 0.5329(7) 0.111(6) Uani 1 1 d G U A 1
H30 H 0.4628 0.0161 0.5353 0.134 Uiso 1 1 calc R U A 1
C31 C 0.1678(7) 0.0290(8) 0.4106(7) 0.054(3) Uani 1 1 d . U A 1
C32 C 0.1736(5) -0.0246(5) 0.4649(4) 0.058(4) Uani 1 1 d G . A 1
C33 C 0.2291(4) -0.0716(6) 0.5019(5) 0.073(4) Uani 1 1 d G U A 1
H33 H 0.2631 -0.0672 0.4935 0.088 Uiso 1 1 calc R U A 1
C34 C 0.2339(5) -0.1252(6) 0.5514(5) 0.096(5) Uani 1 1 d G U A 1
H34 H 0.2710 -0.1567 0.5762 0.115 Uiso 1 1 calc R U A 1
C35 C 0.1831(6) -0.1319(6) 0.5639(5) 0.108(6) Uani 1 1 d G U A 1
H35 H 0.1863 -0.1678 0.5970 0.129 Uiso 1 1 calc R U A 1
C36 C 0.1276(5) -0.0849(7) 0.5269(6) 0.100(6) Uani 1 1 d G U A 1
H36 H 0.0937 -0.0893 0.5352 0.120 Uiso 1 1 calc R U A 1
C37 C 0.1229(4) -0.0312(6) 0.4773(5) 0.084(5) Uani 1 1 d G U A 1
H37 H 0.0858 0.0002 0.4526 0.101 Uiso 1 1 calc R U A 1
C38 C 0.0051(8) 0.1376(11) 0.1077(8) 0.102(6) Uani 1 1 d . U A 1
H38A H 0.0100 0.0957 0.0816 0.153 Uiso 1 1 calc R U A 1
H38B H 0.0024 0.1884 0.0863 0.153 Uiso 1 1 calc R U A 1
H38C H -0.0339 0.1288 0.1087 0.153 Uiso 1 1 calc R U A 1
C39 C 0.1138(13) 0.3194(16) 0.1780(13) 0.170(10) Uani 1 1 d . U B 1
H39A H 0.1409 0.3279 0.2270 0.254 Uiso 1 1 calc R U B 1
H39B H 0.0700 0.3087 0.1663 0.254 Uiso 1 1 calc R U B 1
H39C H 0.1144 0.3666 0.1539 0.254 Uiso 1 1 calc R U B 1
Gd2 Gd 0.25037(3) 0.08272(5) 0.33381(4) 0.0672(3) Uani 1 1 d . . A 1
N1 N 0.0220(4) 0.0132(6) 0.2391(5) 0.052(3) Uani 1 1 d . . A 1
N2 N 0.0347(5) 0.1945(6) 0.2727(5) 0.053(3) Uani 1 1 d . . A 1
Ni1 Ni 0.08865(7) 0.10155(10) 0.27508(8) 0.0518(5) Uani 1 1 d . . A 1
O1 O 0.2848(4) 0.2060(7) 0.4044(5) 0.083(3) Uani 1 1 d . . A 1
O2 O 0.1665(4) 0.1728(5) 0.3164(4) 0.058(2) Uani 1 1 d . . A 1
O3 O 0.2267(4) -0.0005(7) 0.2238(5) 0.085(3) Uani 1 1 d . . A 1
O4 O 0.1480(4) 0.0266(5) 0.2660(4) 0.056(2) Uani 1 1 d . . A 1
O5 O 0.3037(5) -0.0459(7) 0.3712(6) 0.085(3) Uani 1 1 d . . A 1
O6 O 0.3494(5) 0.0546(8) 0.4400(5) 0.081(3) Uani 1 1 d . . A 1
O7 O 0.3345(5) 0.1197(7) 0.3097(6) 0.087(3) Uani 1 1 d . U A 1
O8 O 0.2444(5) 0.1883(7) 0.2535(5) 0.088(3) Uani 1 1 d . U A 1
O9 O 0.2191(4) 0.0384(6) 0.4099(4) 0.062(2) Uani 1 1 d . . A 1
O10 O 0.1143(4) 0.0610(5) 0.3709(4) 0.058(2) Uani 1 1 d . . A 1
O11 O 0.0607(4) 0.1376(6) 0.1776(4) 0.080(3) Uani 1 1 d D . A 1
H11A H 0.0838(5) 0.1700(7) 0.1813(4) 0.120 Uiso 1 1 calc DR U A 1
O12 O 0.1362(6) 0.2575(9) 0.1596(6) 0.129(5) Uani 1 1 d D U B 1
H12A H 0.1067(7) 0.2425(9) 0.1173(8) 0.194 Uiso 1 1 calc DR U B 1
O13 O 0.041(2) 0.479(2) 0.273(3) 0.51(3) Uani 1 1 d . U C 1

loop_
_atom_site_aniso_label
_atom_site_aniso_U_11
_atom_site_aniso_U_22
_atom_site_aniso_U_33
_atom_site_aniso_U_23
_atom_site_aniso_U_13
_atom_site_aniso_U_12
C1 0.068(10) 0.113(12) 0.132(14) 0.030(11) 0.006(9) -0.033(9)
C2 0.079(8) 0.072(8) 0.066(8) 0.014(6) 0.030(6) -0.017(7)
C3 0.073(8) 0.091(9) 0.084(8) -0.003(7) 0.034(7) -0.016(7)
C4 0.097(9) 0.091(9) 0.102(9) -0.023(7) 0.042(7) -0.012(7)
C5 0.093(9) 0.101(9) 0.100(9) -0.014(7) 0.047(7) -0.002(7)
C6 0.079(11) 0.055(10) 0.060(10) -0.014(8) 0.033(9) -0.020(8)
C7 0.066(9) 0.055(10) 0.037(8) 0.004(7) 0.016(7) -0.020(8)
C8 0.069(7) 0.067(8) 0.058(7) -0.021(6) 0.029(6) -0.013(6)
C9 0.074(10) 0.159(14) 0.109(12) 0.002(10) 0.067(9) 0.005(10)
C10 0.061(7) 0.084(8) 0.073(8) -0.010(6) 0.037(6) 0.008(6)
C11 0.097(9) 0.133(10) 0.117(10) -0.031(8) 0.066(8) 0.002(7)
C12 0.126(11) 0.147(11) 0.134(11) -0.031(8) 0.071(8) 0.002(8)
C13 0.072(8) 0.108(9) 0.103(9) -0.032(7) 0.047(7) -0.001(7)
C14 0.045(8) 0.086(11) 0.078(11) -0.027(9) 0.031(8) 0.000(7)
C15 0.046(8) 0.086(11) 0.043(9) -0.006(8) 0.025(7) 0.015(7)
C16 0.063(9) 0.075(11) 0.074(10) -0.028(8) 0.046(9) -0.001(8)
C17 0.063(10) 0.104(13) 0.046(9) 0.018(9) 0.025(8) 0.002(9)
C18 0.059(9) 0.106(13) 0.050(9) -0.020(9) 0.025(8) -0.023(9)
C19 0.088(9) 0.121(10) 0.095(9) 0.026(7) 0.048(7) 0.005(7)
C20 0.098(9) 0.125(10) 0.117(10) 0.020(8) 0.059(8) -0.007(8)
C21 0.102(15) 0.146(18) 0.109(15) -0.001(13) 0.073(13) -0.034(13)
C22 0.112(10) 0.120(10) 0.100(9) -0.004(7) 0.067(8) -0.013(8)
C23 0.086(8) 0.081(9) 0.077(8) 0.006(7) 0.045(7) -0.012(7)
C24 0.043(9) 0.125(17) 0.049(11) 0.009(12) 0.020(9) 0.020(11)
C25 0.058(10) 0.122(15) 0.071(11) -0.009(11) 0.033(9) -0.011(10)
C26 0.113(10) 0.116(10) 0.105(10) -0.001(8) 0.046(8) 0.025(8)
C27 0.134(11) 0.124(11) 0.125(11) -0.005(8) 0.052(8) 0.029(8)
C28 0.141(12) 0.151(12) 0.142(12) -0.010(9) 0.064(9) 0.014(9)
C29 0.107(10) 0.133(11) 0.117(10) 0.015(8) 0.050(8) 0.008(8)
C30 0.095(9) 0.116(10) 0.115(10) 0.022(8) 0.048(8) 0.002(8)
C31 0.055(7) 0.059(7) 0.052(7) -0.002(6) 0.031(6) -0.012(6)
C32 0.049(8) 0.080(11) 0.044(8) 0.002(7) 0.022(7) -0.001(7)
C33 0.080(8) 0.065(8) 0.058(7) 0.010(6) 0.024(6) 0.003(6)
C34 0.096(9) 0.098(9) 0.088(9) 0.013(7) 0.044(7) -0.006(7)
C35 0.109(10) 0.110(10) 0.100(9) 0.018(7) 0.051(7) -0.004(8)
C36 0.097(9) 0.113(10) 0.103(9) 0.032(7) 0.060(7) -0.002(7)
C37 0.082(8) 0.094(9) 0.084(8) 0.009(7) 0.048(7) -0.009(7)
C38 0.087(11) 0.141(13) 0.076(11) 0.003(10) 0.041(9) -0.006(10)
C39 0.195(19) 0.218(19) 0.151(16) 0.003(14) 0.129(15) -0.040(15)
Gd2 0.0404(4) 0.1056(7) 0.0486(5) 0.0121(4) 0.0181(3) -0.0062(4)
N1 0.028(5) 0.070(7) 0.045(7) 0.000(6) 0.011(5) 0.000(5)
N2 0.046(6) 0.071(7) 0.044(7) -0.003(6) 0.025(5) -0.018(5)
Ni1 0.0402(9) 0.0720(13) 0.0383(10) -0.0023(8) 0.0171(8) -0.0045(8)
O1 0.047(6) 0.119(9) 0.061(7) 0.014(6) 0.013(5) -0.022(6)
O2 0.060(6) 0.058(6) 0.048(6) -0.007(5) 0.023(5) -0.024(5)
O3 0.043(6) 0.146(10) 0.067(7) -0.011(6) 0.029(5) -0.014(6)
O4 0.041(5) 0.080(7) 0.046(6) -0.011(5) 0.022(4) -0.011(5)
O5 0.069(7) 0.117(9) 0.065(8) 0.012(7) 0.032(7) 0.008(7)
O6 0.043(6) 0.122(10) 0.059(7) 0.014(7) 0.015(5) -0.003(7)
O7 0.062(6) 0.115(7) 0.078(6) 0.021(6) 0.032(5) -0.012(5)
O8 0.070(6) 0.121(7) 0.082(6) 0.017(5) 0.045(5) -0.003(5)
O9 0.041(5) 0.095(7) 0.041(5) 0.008(5) 0.015(4) -0.007(5)
O10 0.044(5) 0.078(7) 0.050(6) 0.019(5) 0.022(5) 0.007(5)
O11 0.058(6) 0.117(9) 0.048(6) -0.003(6) 0.017(5) -0.019(6)
O12 0.115(10) 0.175(12) 0.085(8) 0.007(8) 0.044(7) 0.010(9)
O13 0.51(3) 0.50(3) 0.52(3) 0.055(19) 0.26(2) 0.044(19)

loop_
_atom_type_symbol
_atom_type_description
_atom_type_scat_dispersion_real
_atom_type_scat_dispersion_imag
_atom_type_scat_source
C C 0.0033 0.0016 'International Tables Vol C Tables 4.2.6.8 and 6.1.1.4'
H H 0.0000 0.0000 'International Tables Vol C Tables 4.2.6.8 and 6.1.1.4'
Gd Gd -0.1653 3.9035 'International Tables Vol C Tables 4.2.6.8 and 6.1.1.4'
N N 0.0061 0.0033 'International Tables Vol C Tables 4.2.6.8 and 6.1.1.4'
Ni Ni 0.3393 1.1124 'International Tables Vol C Tables 4.2.6.8 and 6.1.1.4'
O O 0.0106 0.0060 'International Tables Vol C Tables 4.2.6.8 and 6.1.1.4'

loop_
_geom_angle_atom_site_label_1
_geom_angle_atom_site_label_2
_geom_angle_atom_site_label_3
_geom_angle
_geom_angle_site_symmetry_1
_geom_angle_site_symmetry_3
O1 C1 H1A 109.5 . .
O1 C1 H1B 109.5 . .
H1A C1 H1B 109.5 . .
O1 C1 H1C 109.5 . .
H1A C1 H1C 109.5 . .
H1B C1 H1C 109.5 . .
O1 C2 C3 123.3(9) . .
O1 C2 C7 116.5(9) . .
C3 C2 C7 120.0 . .
C4 C3 C2 120.0 . .
C4 C3 H3 120.0 . .
C2 C3 H3 120.0 . .
C3 C4 C5 120.0 . .
C3 C4 H4 120.0 . .
C5 C4 H4 120.0 . .
C6 C5 C4 120.0 . .
C6 C5 H5 120.0 . .
C4 C5 H5 120.0 . .
C5 C6 C7 120.0 . .
C5 C6 C8 115.8(9) . .
C7 C6 C8 124.2(10) . .
O2 C7 C6 124.4(8) . .
O2 C7 C2 115.5(8) . .
C6 C7 C2 120.0 . .
N2 C8 C6 126.0(13) . .
N2 C8 H8 117.0 . .
C6 C8 H8 117.0 . .
O3 C9 H9A 109.5 . .
O3 C9 H9B 109.5 . .
H9A C9 H9B 109.5 . .
O3 C9 H9C 109.5 . .
H9A C9 H9C 109.5 . .
H9B C9 H9C 109.5 . .
O3 C10 C11 124.9(8) . .
O3 C10 C15 115.1(8) . .
C11 C10 C15 120.0 . .
C12 C11 C10 120.0 . .
C12 C11 H11 120.0 . .
C10 C11 H11 120.0 . .
C11 C12 C13 120.0 . .
C11 C12 H12 120.0 . .
C13 C12 H12 120.0 . .
C14 C13 C12 120.0 . .
C14 C13 H13 120.0 . .
C12 C13 H13 120.0 . .
C13 C14 C15 120.0 . .
C13 C14 C16 116.7(9) . .
C15 C14 C16 123.3(9) . .
O4 C15 C14 122.7(7) . .
O4 C15 C10 117.3(7) . .
C14 C15 C10 120.0 . .
N1 C16 C14 125.2(13) . .
N1 C16 H16 117.4 . .
C14 C16 H16 117.4 . .
O7 C17 O8 123.1(14) . .
O7 C17 C18 122.0(14) . .
O8 C17 C18 114.9(14) . .
O7 C17 Gd2 60.4(8) . .
O8 C17 Gd2 62.7(8) . .
C18 C17 Gd2 177.5(11) . .
C19 C18 C23 120.0 . .
C19 C18 C17 117.4(11) . .
C23 C18 C17 122.6(11) . .
C18 C19 C20 120.0 . .
C18 C19 H19 120.0 . .
C20 C19 H19 120.0 . .
C21 C20 C19 120.0 . .
C21 C20 H20 120.0 . .
C19 C20 H20 120.0 . .
C20 C21 C22 120.0 . .
C20 C21 H21 120.0 . .
C22 C21 H21 120.0 . .
C23 C22 C21 120.0 . .
C23 C22 H22 120.0 . .
C21 C22 H22 120.0 . .
C22 C23 C18 120.0 . .
C22 C23 H23 120.0 . .
C18 C23 H23 120.0 . .
O6 C24 O5 121.9(16) . .
O6 C24 C25 120.0(16) . .
O5 C24 C25 117.7(18) . .
O6 C24 Gd2 60.3(9) . .
O5 C24 Gd2 61.6(8) . .
C25 C24 Gd2 173.2(10) . .
C26 C25 C30 120.0 . .
C26 C25 C24 121.2(12) . .
C30 C25 C24 118.6(12) . .
C27 C26 C25 120.0 . .
C27 C26 H26 120.0 . .
C25 C26 H26 120.0 . .
C26 C27 C28 120.0 . .
C26 C27 H27 120.0 . .
C28 C27 H27 120.0 . .
C29 C28 C27 120.0 . .
C29 C28 H28 120.0 . .
C27 C28 H28 120.0 . .
C28 C29 C30 120.0 . .
C28 C29 H29 120.0 . .
C30 C29 H29 120.0 . .
C29 C30 C25 120.0 . .
C29 C30 H30 120.0 . .
C25 C30 H30 120.0 . .
O10 C31 O9 126.5(12) . .
O10 C31 C32 118.7(11) . .
O9 C31 C32 114.8(12) . .
C33 C32 C37 120.0 . .
C33 C32 C31 119.6(8) . .
C37 C32 C31 120.3(8) . .
C32 C33 C34 120.0 . .
C32 C33 H33 120.0 . .
C34 C33 H33 120.0 . .
C35 C34 C33 120.0 . .
C35 C34 H34 120.0 . .
C33 C34 H34 120.0 . .
C34 C35 C36 120.0 . .
C34 C35 H35 120.0 . .
C36 C35 H35 120.0 . .
C35 C36 C37 120.0 . .
C35 C36 H36 120.0 . .
C37 C36 H36 120.0 . .
C36 C37 C32 120.0 . .
C36 C37 H37 120.0 . .
C32 C37 H37 120.0 . .
O11 C38 H38A 109.5 . .
O11 C38 H38B 109.5 . .
H38A C38 H38B 109.5 . .
O11 C38 H38C 109.5 . .
H38A C38 H38C 109.5 . .
H38B C38 H38C 109.5 . .
O12 C39 H39A 109.5 . .
O12 C39 H39B 109.5 . .
H39A C39 H39B 109.5 . .
O12 C39 H39C 109.5 . .
H39A C39 H39C 109.5 . .
H39B C39 H39C 109.5 . .
O4 Gd2 O9 73.8(3) . .
O4 Gd2 O2 68.2(3) . .
O9 Gd2 O2 75.7(3) . .
O4 Gd2 O6 138.3(4) . .
O9 Gd2 O6 74.3(3) . .
O2 Gd2 O6 127.3(4) . .
O4 Gd2 O5 93.5(4) . .
O9 Gd2 O5 77.0(3) . .
O2 Gd2 O5 150.4(3) . .
O6 Gd2 O5 53.4(4) . .
O4 Gd2 O7 132.5(3) . .
O9 Gd2 O7 150.7(3) . .
O2 Gd2 O7 122.3(3) . .
O6 Gd2 O7 76.4(4) . .
O5 Gd2 O7 87.2(4) . .
O4 Gd2 O1 130.5(3) . .
O9 Gd2 O1 85.1(3) . .
O2 Gd2 O1 63.3(3) . .
O6 Gd2 O1 71.9(4) . .
O5 Gd2 O1 125.1(4) . .
O7 Gd2 O1 84.0(4) . .
O4 Gd2 O8 99.5(3) . .
O9 Gd2 O8 148.1(4) . .
O2 Gd2 O8 73.0(3) . .
O6 Gd2 O8 121.6(4) . .
O5 Gd2 O8 134.9(3) . .
O7 Gd2 O8 52.7(3) . .
O1 Gd2 O8 75.7(3) . .
O4 Gd2 O3 61.8(3) . .
O9 Gd2 O3 122.3(3) . .
O2 Gd2 O3 115.3(3) . .
O6 Gd2 O3 117.3(4) . .
O5 Gd2 O3 71.2(4) . .
O7 Gd2 O3 73.7(3) . .
O1 Gd2 O3 152.1(3) . .
O8 Gd2 O3 77.4(4) . .
O4 Gd2 C24 117.6(5) . .
O9 Gd2 C24 73.7(4) . .
O2 Gd2 C24 145.1(4) . .
O6 Gd2 C24 25.8(4) . .
O5 Gd2 C24 27.6(4) . .
O7 Gd2 C24 80.9(4) . .
O1 Gd2 C24 97.6(5) . .
O8 Gd2 C24 133.4(4) . .
O3 Gd2 C24 95.3(5) . .
O4 Gd2 C17 118.2(4) . .
O9 Gd2 C17 164.3(4) . .
O2 Gd2 C17 98.7(4) . .
O6 Gd2 C17 98.8(4) . .
O5 Gd2 C17 110.6(4) . .
O7 Gd2 C17 25.5(4) . .
O1 Gd2 C17 79.2(4) . .
O8 Gd2 C17 27.2(4) . .
O3 Gd2 C17 73.4(4) . .
C24 Gd2 C17 106.4(5) . .
O4 Gd2 Ni1 34.4(2) . .
O9 Gd2 Ni1 65.0(2) . .
O2 Gd2 Ni1 34.88(19) . .
O6 Gd2 Ni1 138.5(3) . .
O5 Gd2 Ni1 120.6(3) . .
O7 Gd2 Ni1 143.3(3) . .
O1 Gd2 Ni1 96.1(2) . .
O8 Gd2 Ni1 91.6(2) . .
O3 Gd2 Ni1 92.1(2) . .
C24 Gd2 Ni1 134.9(4) . .
C17 Gd2 Ni1 118.3(3) . .
C16 N1 N1 118.5(9) . 2
C16 N1 Ni1 124.3(9) . .
N1 N1 Ni1 117.0(6) 2 .
C8 N2 N2 114.7(9) . 2
C8 N2 Ni1 124.3(9) . .
N2 N2 Ni1 121.0(5) 2 .
O4 Ni1 O2 82.8(4) . .
O4 Ni1 N2 166.8(4) . .
O2 Ni1 N2 89.3(4) . .
O4 Ni1 N1 87.8(4) . .
O2 Ni1 N1 169.5(4) . .
N2 Ni1 N1 100.8(4) . .
O4 Ni1 O11 85.7(4) . .
O2 Ni1 O11 91.9(3) . .
N2 Ni1 O11 84.1(4) . .
N1 Ni1 O11 91.9(4) . .
O4 Ni1 O10 93.7(3) . .
O2 Ni1 O10 90.5(3) . .
N2 Ni1 O10 96.9(4) . .
N1 Ni1 O10 85.6(4) . .
O11 Ni1 O10 177.5(4) . .
O4 Ni1 Gd2 41.2(2) . .
O2 Ni1 Gd2 43.0(3) . .
N2 Ni1 Gd2 132.3(3) . .
N1 Ni1 Gd2 126.7(3) . .
O11 Ni1 Gd2 96.8(3) . .
O10 Ni1 Gd2 84.3(2) . .
C2 O1 C1 118.4(13) . .
C2 O1 Gd2 118.5(7) . .
C1 O1 Gd2 123.1(11) . .
C7 O2 Ni1 123.3(7) . .
C7 O2 Gd2 124.4(7) . .
Ni1 O2 Gd2 102.1(4) . .
C10 O3 C9 116.3(11) . .
C10 O3 Gd2 116.5(7) . .
C9 O3 Gd2 126.2(9) . .
C15 O4 Ni1 120.9(6) . .
C15 O4 Gd2 129.1(6) . .
Ni1 O4 Gd2 104.5(4) . .
C24 O5 Gd2 90.8(11) . .
C24 O6 Gd2 93.9(10) . .
C17 O7 Gd2 94.1(10) . .
C17 O8 Gd2 90.1(9) . .
C31 O9 Gd2 138.4(8) . .
C31 O10 Ni1 122.6(8) . .
C38 O11 Ni1 141.5(9) . .
C38 O11 H11A 109.5 . .
Ni1 O11 H11A 106.5 . .
C39 O12 H12A 109.5 . .

loop_
_geom_bond_atom_site_label_1
_geom_bond_atom_site_label_2
_geom_bond_distance
_geom_bond_site_symmetry_2
C1 O1 1.403(17) .
C1 H1A 0.9600 .
C1 H1B 0.9600 .
C1 H1C 0.9600 .
C2 O1 1.339(13) .
C2 C3 1.3900 .
C2 C7 1.3900 .
C3 C4 1.3900 .
C3 H3 0.9300 .
C4 C5 1.3900 .
C4 H4 0.9300 .
C5 C6 1.3900 .
C5 H5 0.9300 .
C6 C7 1.3900 .
C6 C8 1.400(15) .
C7 O2 1.276(10) .
C8 N2 1.273(15) .
C8 H8 0.9300 .
C9 O3 1.428(16) .
C9 H9A 0.9600 .
C9 H9B 0.9600 .
C9 H9C 0.9600 .
C10 O3 1.343(11) .
C10 C11 1.3900 .
C10 C15 1.3900 .
C11 C12 1.3900 .
C11 H11 0.9300 .
C12 C13 1.3900 .
C12 H12 0.9300 .
C13 C14 1.3900 .
C13 H13 0.9300 .
C14 C15 1.3900 .
C14 C16 1.406(14) .
C15 O4 1.307(10) .
C16 N1 1.257(14) .
C16 H16 0.9300 .
C17 O7 1.205(16) .
C17 O8 1.274(17) .
C17 C18 1.482(16) .
C17 Gd2 2.788(15) .
C18 C19 1.3900 .
C18 C23 1.3900 .
C19 C20 1.3900 .
C19 H19 0.9300 .
C20 C21 1.3900 .
C20 H20 0.9300 .
C21 C22 1.3900 .
C21 H21 0.9300 .
C22 C23 1.3900 .
C22 H22 0.9300 .
C23 H23 0.9300 .
C24 O6 1.198(18) .
C24 O5 1.272(19) .
C24 C25 1.470(18) .
C24 Gd2 2.745(17) .
C25 C26 1.3900 .
C25 C30 1.3900 .
C26 C27 1.3900 .
C26 H26 0.9300 .
C27 C28 1.3900 .
C27 H27 0.9300 .
C28 C29 1.3900 .
C28 H28 0.9300 .
C29 C30 1.3900 .
C29 H29 0.9300 .
C30 H30 0.9300 .
C31 O10 1.241(15) .
C31 O9 1.251(14) .
C31 C32 1.464(14) .
C32 C33 1.3900 .
C32 C37 1.3900 .
C33 C34 1.3900 .
C33 H33 0.9300 .
C34 C35 1.3900 .
C34 H34 0.9300 .
C35 C36 1.3900 .
C35 H35 0.9300 .
C36 C37 1.3900 .
C36 H36 0.9300 .
C37 H37 0.9300 .
C38 O11 1.445(16) .
C38 H38A 0.9600 .
C38 H38B 0.9600 .
C38 H38C 0.9600 .
C39 O12 1.33(2) .
C39 H39A 0.9600 .
C39 H39B 0.9600 .
C39 H39C 0.9600 .
Gd2 O4 2.314(8) .
Gd2 O9 2.325(8) .
Gd2 O2 2.375(9) .
Gd2 O6 2.389(10) .
Gd2 O5 2.415(11) .
Gd2 O7 2.429(10) .
Gd2 O1 2.467(11) .
Gd2 O8 2.478(10) .
Gd2 O3 2.638(10) .
Gd2 Ni1 3.404(2) .
N1 N1 1.375(19) 2
N1 Ni1 2.011(10) .
N2 N2 1.433(19) 2
N2 Ni1 2.003(11) .
Ni1 O4 1.984(9) .
Ni1 O2 1.991(8) .
Ni1 O11 2.031(8) .
Ni1 O10 2.035(8) .
O11 H11A 0.748(10) .
O12 H12A 0.881(10) .
O13 O13 1.69(8) 2

loop_
_geom_torsion_atom_site_label_1
_geom_torsion_atom_site_label_2
_geom_torsion_atom_site_label_3
_geom_torsion_atom_site_label_4
_geom_torsion
_geom_torsion_site_symmetry_4
O1 C2 C3 C4 -175.3(10) .
C7 C2 C3 C4 0.0 .
C2 C3 C4 C5 0.0 .
C3 C4 C5 C6 0.0 .
C4 C5 C6 C7 0.0 .
C4 C5 C6 C8 -179.6(10) .
C5 C6 C7 O2 -176.3(9) .
C8 C6 C7 O2 3.2(12) .
C5 C6 C7 C2 0.0 .
C8 C6 C7 C2 179.6(11) .
O1 C2 C7 O2 -7.8(9) .
C3 C2 C7 O2 176.6(9) .
O1 C2 C7 C6 175.6(9) .
C3 C2 C7 C6 0.0 .
C5 C6 C8 N2 -170.4(11) .
C7 C6 C8 N2 10.1(19) .
O3 C10 C11 C12 177.1(12) .
C15 C10 C11 C12 0.0 .
C10 C11 C12 C13 0.0 .
C11 C12 C13 C14 0.0 .
C12 C13 C14 C15 0.0 .
C12 C13 C14 C16 -179.7(11) .
C13 C14 C15 O4 179.7(10) .
C16 C14 C15 O4 -0.7(13) .
C13 C14 C15 C10 0.0 .
C16 C14 C15 C10 179.6(12) .
O3 C10 C15 O4 3.0(11) .
C11 C10 C15 O4 -179.7(10) .
O3 C10 C15 C14 -177.3(11) .
C11 C10 C15 C14 0.0 .
C13 C14 C16 N1 -159.0(12) .
C15 C14 C16 N1 21(2) .
O7 C17 C18 C19 17.2(19) .
O8 C17 C18 C19 -163.7(11) .
O7 C17 C18 C23 -165.0(13) .
O8 C17 C18 C23 14.2(18) .
C23 C18 C19 C20 0.0 .
C17 C18 C19 C20 177.9(11) .
C18 C19 C20 C21 0.0 .
C19 C20 C21 C22 0.0 .
C20 C21 C22 C23 0.0 .
C21 C22 C23 C18 0.0 .
C19 C18 C23 C22 0.0 .
C17 C18 C23 C22 -177.7(11) .
O6 C24 C25 C26 159.1(13) .
O5 C24 C25 C26 -14.1(18) .
O6 C24 C25 C30 -25.3(19) .
O5 C24 C25 C30 161.5(11) .
C30 C25 C26 C27 0.0 .
C24 C25 C26 C27 175.5(12) .
C25 C26 C27 C28 0.0 .
C26 C27 C28 C29 0.0 .
C27 C28 C29 C30 0.0 .
C28 C29 C30 C25 0.0 .
C26 C25 C30 C29 0.0 .
C24 C25 C30 C29 -175.6(12) .
O10 C31 C32 C33 168.9(10) .
O9 C31 C32 C33 -11.8(14) .
O10 C31 C32 C37 -8.3(16) .
O9 C31 C32 C37 171.0(9) .
C37 C32 C33 C34 0.0 .
C31 C32 C33 C34 -177.2(10) .
C32 C33 C34 C35 0.0 .
C33 C34 C35 C36 0.0 .
C34 C35 C36 C37 0.0 .
C35 C36 C37 C32 0.0 .
C33 C32 C37 C36 0.0 .
C31 C32 C37 C36 177.2(10) .
C14 C16 N1 N1 -175.8(12) 2
C14 C16 N1 Ni1 -1(2) .
C6 C8 N2 N2 -174.8(12) 2
C6 C8 N2 Ni1 4.6(19) .
C3 C2 O1 C1 -4.7(15) .
C7 C2 O1 C1 179.9(11) .
C3 C2 O1 Gd2 172.6(5) .
C7 C2 O1 Gd2 -2.8(10) .
C6 C7 O2 Ni1 -28.7(11) .
C2 C7 O2 Ni1 154.8(5) .
C6 C7 O2 Gd2 -167.5(5) .
C2 C7 O2 Gd2 16.0(9) .
C11 C10 O3 C9 -7.9(16) .
C15 C10 O3 C9 169.3(11) .
C11 C10 O3 Gd2 -176.7(5) .
C15 C10 O3 Gd2 0.5(11) .
C14 C15 O4 Ni1 -36.1(11) .
C10 C15 O4 Ni1 143.6(6) .
C14 C15 O4 Gd2 174.3(5) .
C10 C15 O4 Gd2 -6.1(12) .
O6 C24 O5 Gd2 -0.7(17) .
C25 C24 O5 Gd2 172.4(11) .
O5 C24 O6 Gd2 0.7(17) .
C25 C24 O6 Gd2 -172.2(12) .
O8 C17 O7 Gd2 1.8(18) .
C18 C17 O7 Gd2 -179.2(12) .
O7 C17 O8 Gd2 -1.8(17) .
C18 C17 O8 Gd2 179.1(11) .
O10 C31 O9 Gd2 -19(2) .
C32 C31 O9 Gd2 161.6(8) .
O9 C31 O10 Ni1 23.9(19) .
C32 C31 O10 Ni1 -156.9(8) .
